data_1100437
loop_
_publ_author_name
'Miekisch, Thomas'
'Harms, Klaus'
'Wocadlo, Sigrid'
'Massa, Werner'
'Neum\"uller, Bernhard'
'Frommen, Christoph'
'Dehnicke, Kurt'

_publ_section_title
;
 Die Kristallstruckturen der Phosphaniminato-Komplexe.
 [Ti~3~^IV^Cl~8~(NPMe~3~)~3~]Cl und [V~2~^III/IV^Cl~4~(NPPh~3~)~3~] /
 Crystal Structures of the Phosphoraneiminato Complexes
 [Ti~3~^IV^Cl~8~(NPMe~3~)~3~]Cl and [V~2~^III/IV^Cl~4~(NPPh~3~)~3~]
;
_journal_coden_ASTM ZNBSEN
_journal_issue 12
_journal_name_full
;
 Zeitschrift f\"ur Naturforschung, B: A Journal of Chemical Sciences
;
_journal_page_first 1484
_journal_page_last 1490
_journal_paper_doi 10.1515/znb-1997-1208
_journal_volume 52
_journal_year 1997
_chemical_formula_sum 'C57 H51 Cl10 N3 P3 V2'
_space_group_IT_number 2
_symmetry_cell_setting triclinic
_symmetry_Int_Tables_number 2
_symmetry_space_group_name_Hall '-P 1'
_symmetry_space_group_name_H-M 'P -1'
_cell_angle_alpha 68.21(3)
_cell_angle_beta 78.26(3)
_cell_angle_gamma 71.70(3)
_cell_formula_units_Z 2
_cell_length_a 13.665(3)
_cell_length_b 13.838(3)
_cell_length_c 18.545(4)
_cod_database_code 1100437

loop_
_symmetry_equiv_pos_site_id
_symmetry_equiv_pos_as_xyz
1 x,y,z
2 -x,-y,-z

loop_
_atom_site_label
_atom_site_type_symbol
_atom_site_fract_x
_atom_site_fract_y
_atom_site_fract_z
V1 V 0.31078(6) 0.24917(6) 0.19771(5)
V2 V 0.29548(6) 0.04707(6) 0.26868(5)
Cl1 Cl 0.28305(10) 0.35783(10) 0.07535(7)
Cl2 Cl 0.25836(11) 0.03517(11) 0.39754(7)
Cl3 Cl 0.21372(10) -0.00879(10) 0.20051(8)
Cl4 Cl 0.40804(10) -0.13167(9) 0.31126(8)
N1 N 0.1929(3) 0.1981(3) 0.2361(2)
P1 P 0.07035(9) 0.24886(10) 0.23107(7)
N2 N 0.4044(3) 0.1101(3) 0.2066(2)
P2 P 0.52876(9) 0.07142(10) 0.18781(7)
N3 N 0.3406(3) 0.3120(3) 0.2524(2)
P3 P 0.35124(10) 0.37653(10) 0.30439(8)
C1 C 0.0198(4) 0.3641(4) 0.2652(3)
C2 C 0.0717(4) 0.4452(4) 0.2360(3)
H1 H 0.13160 0.43850 0.19990
C3 C 0.0360(5) 0.5358(4) 0.2594(3)
H2 H 0.07230 0.59020 0.24020
C4 C -0.0515(4) 0.5462(4) 0.3103(3)
H3 H -0.07630 0.60830 0.32600
C5 C -0.1041(4) 0.4663(4) 0.3389(3)
H4 H -0.16470 0.47350 0.37440
C6 C -0.0682(4) 0.3768(5) 0.3157(3)
H5 H -0.10490 0.32270 0.33500
C7 C -0.0028(3) 0.1523(4) 0.2884(3)
C8 C -0.0064(4) 0.1178(5) 0.3696(3)
H6 H 0.03140 0.14270 0.39360
C9 C -0.0661(4) 0.0459(5) 0.4157(4)
H7 H -0.07040 0.02250 0.47110
C10 C -0.1181(5) 0.0107(5) 0.3785(4)
H8 H -0.15800 -0.03850 0.40910
C11 C -0.1146(5) 0.0435(5) 0.3001(4)
H9 H -0.15120 0.01720 0.27620
C12 C -0.0570(4) 0.1160(4) 0.2542(3)
H10 H -0.05540 0.14030 0.19890
C13 C 0.0323(4) 0.2985(4) 0.1332(3)
C14 C -0.0540(4) 0.3837(4) 0.1123(3)
H11 H -0.09220 0.41860 0.14870
C15 C -0.0849(5) 0.4182(5) 0.0378(4)
H12 H -0.14440 0.47670 0.02360
C16 C -0.0306(5) 0.3689(5) -0.0149(4)
H13 H -0.05280 0.39310 -0.06550
C17 C 0.0564(5) 0.2841(5) 0.0046(3)
H14 H 0.09380 0.24920 -0.03200
C18 C 0.0888(5) 0.2499(5) 0.0795(3)
H15 H 0.14990 0.19320 0.09310
C19 C 0.5916(4) -0.0045(4) 0.2753(3)
C20 C 0.6726(5) -0.0970(5) 0.2796(4)
H16 H 0.69670 -0.12050 0.23550
C21 C 0.7177(5) -0.1542(5) 0.3491(5)
H17 H 0.77230 -0.21800 0.35280
C22 C 0.6849(5) -0.1199(6) 0.4116(4)
H18 H 0.71660 -0.15990 0.45870
C23 C 0.6058(5) -0.0276(6) 0.4074(4)
H19 H 0.58350 -0.00360 0.45130
C24 C 0.5591(4) 0.0299(5) 0.3392(3)
H20 H 0.50440 0.09340 0.33620
C25 C 0.5812(4) 0.1871(4) 0.1393(3)
C26 C 0.5418(4) 0.2600(4) 0.0697(3)
H21 H 0.48990 0.24780 0.04940
C27 C 0.5789(5) 0.3503(5) 0.0303(3)
H22 H 0.55250 0.40030 -0.01720
C28 C 0.6535(5) 0.3672(5) 0.0598(4)
H23 H 0.67760 0.43000 0.03340
C29 C 0.6937(5) 0.2943(5) 0.1270(4)
H24 H 0.74740 0.30550 0.14590
C30 C 0.6566(4) 0.2041(4) 0.1678(3)
H25 H 0.68360 0.15460 0.21520
C31 C 0.5672(4) -0.0054(4) 0.1220(3)
C32 C 0.5068(4) -0.0677(4) 0.1186(3)
H26 H 0.44290 -0.06910 0.15030
C33 C 0.5408(4) -0.1272(4) 0.0687(3)
H27 H 0.49950 -0.16970 0.06640
C34 C 0.6327(5) -0.1265(4) 0.0225(4)
H28 H 0.65560 -0.16920 -0.01080
C35 C 0.6915(4) -0.0631(5) 0.0247(4)
H29 H 0.75380 -0.05980 -0.00890
C36 C 0.6610(4) -0.0044(4) 0.0751(3)
H30 H 0.70360 0.03650 0.07790
C37 C 0.2481(4) 0.3761(4) 0.3824(3)
C38 C 0.1905(4) 0.3023(4) 0.4010(3)
H31 H 0.20480 0.25450 0.37210
C39 C 0.1118(4) 0.2981(5) 0.4620(3)
H32 H 0.07220 0.24730 0.47500
C40 C 0.0918(4) 0.3671(5) 0.5030(3)
H33 H 0.03840 0.36380 0.54490
C41 C 0.1482(5) 0.4417(5) 0.4843(4)
H34 H 0.13310 0.48960 0.51320
C42 C 0.2266(4) 0.4472(5) 0.4236(3)
H35 H 0.26510 0.49890 0.41040
C43 C 0.4704(4) 0.3218(4) 0.3491(3)
C44 C 0.4748(5) 0.2611(5) 0.4271(4)
H36 H 0.41240 0.25040 0.45860
C45 C 0.5664(6) 0.2158(6) 0.4603(4)
H37 H 0.56750 0.17490 0.51420
C46 C 0.6565(5) 0.2303(7) 0.4148(6)
H38 H 0.72020 0.20010 0.43770
C47 C 0.6562(5) 0.2877(7) 0.3368(5)
H39 H 0.71920 0.29610 0.30540
C48 C 0.5619(5) 0.3338(6) 0.3038(4)
H40 H 0.56100 0.37370 0.24970
C49 C 0.3440(4) 0.5152(4) 0.2459(3)
C50 C 0.2957(4) 0.5590(4) 0.1767(3)
H41 H 0.27440 0.51370 0.15850
C51 C 0.2785(5) 0.6698(5) 0.1342(4)
H42 H 0.24550 0.70010 0.08740
C52 C 0.3107(6) 0.7341(5) 0.1620(5)
H43 H 0.29840 0.80920 0.13420
C53 C 0.3595(6) 0.6916(6) 0.2281(5)
H44 H 0.38170 0.73720 0.24550
C54 C 0.3774(5) 0.5814(5) 0.2710(4)
H45 H 0.41210 0.55210 0.31700

loop_
_atom_type_symbol
_atom_type_radius_bond
C 0.68
H 0.23
Cl 0.99
N 0.68
P 1.05
V 1.33
